data_4326489
loop_
_publ_author_name
'Mohd Zulkefeli'
'Asami Suzuki'
'Motoo Shiro'
'Yosuke Hisamatsu'
'Eiichi Kimura'
'Shin Aoki'

_publ_section_title
;
 Selective Hydrolysis of Phosphate Monoester by a Supramolecular
 Phosphatase Formed by the Self-Assembly of a Bis(Zn2+-cyclen) Complex,
 Cyanuric Acid, and Copper in an Aqueous Solution (Cyclen =
 1,4,7,10-Tetraazacyclododecane)
;
_journal_name_full 'Inorganic Chemistry'
_journal_page_first 10113
_journal_page_last 10123
_journal_paper_doi 10.1021/ic201072q
_journal_volume 50
_journal_year 2011
_chemical_formula_moiety 'C62 H98 N26 O6 Zn4, 14.77(H2 O), 4(N O3)'
_chemical_formula_sum 'C62 H127.53 N30 O32.77 Zn4'
_chemical_formula_weight 2079.24
_space_group_IT_number 2
_symmetry_cell_setting triclinic
_symmetry_Int_Tables_number 2
_symmetry_space_group_name_Hall '-P 1'
_symmetry_space_group_name_H-M 'P -1'
_atom_sites_solution_hydrogens geom
_atom_sites_solution_primary direct
_atom_sites_solution_secondary difmap
_cell_angle_alpha 99.150(7)
_cell_angle_beta 104.168(8)
_cell_angle_gamma 113.427(8)
_cell_formula_units_Z 2
_cell_length_a 14.5197(4)
_cell_length_b 18.2300(5)
_cell_length_c 19.7922(14)
_cell_measurement_reflns_used 54030
_cell_measurement_temperature 153
_cell_measurement_theta_max 44.52
_cell_measurement_theta_min 3.88
_cell_volume 4463.2(6)
_computing_cell_refinement 'PROCESS-AUTO (Rigaku, 1998)'
_computing_data_collection 'PROCESS-AUTO (Rigaku, 1998)'
_computing_data_reduction 'CrystalStructure (Rigaku & RAC 2007)'
_computing_molecular_graphics 'ORTEP (Johnson, 1976)'
_computing_publication_material 'CrystalStructure (Rigaku & RAC 2007)'
_computing_structure_refinement 'SHELXL97 (Sheldrick, 1997)'
_computing_structure_solution 'SHELXS97 (Sheldrick, 1997)'
_diffrn_ambient_temperature 153
_diffrn_detector_area_resol_mean 10.000
_diffrn_measured_fraction_theta_full 0.993
_diffrn_measured_fraction_theta_max 0.993
_diffrn_measurement_method \w
_diffrn_radiation_type 'Cu K\a'
_diffrn_radiation_wavelength 1.54187
_diffrn_reflns_limit_h_max 13
_diffrn_reflns_limit_h_min -13
_diffrn_reflns_limit_k_max 16
_diffrn_reflns_limit_k_min -16
_diffrn_reflns_limit_l_max 17
_diffrn_reflns_limit_l_min -17
_diffrn_reflns_number 93388
_diffrn_reflns_theta_full 44.49
_diffrn_reflns_theta_max 44.49
_diffrn_standards_number 0
_exptl_absorpt_coefficient_mu 2.062
_exptl_absorpt_correction_T_max 0.848
_exptl_absorpt_correction_T_min 0.336
_exptl_absorpt_correction_type multi-scan
_exptl_absorpt_process_details
;
    Higashi, T. (1995). Program for Absorption Correction.
    Rigaku Corporation, Tokyo, Japan.
;
_exptl_crystal_colour colorless
_exptl_crystal_density_diffrn 1.547
_exptl_crystal_description needle
_exptl_crystal_F_000 2183.88
_exptl_crystal_size_max 0.250
_exptl_crystal_size_mid 0.080
_exptl_crystal_size_min 0.080
_refine_diff_density_max 0.810
_refine_diff_density_min -0.630
_refine_ls_extinction_method none
_refine_ls_goodness_of_fit_ref 0.913
_refine_ls_hydrogen_treatment constr
_refine_ls_number_parameters 910
_refine_ls_number_reflns 10666
_refine_ls_number_restraints 1116
_refine_ls_R_factor_gt 0.1179
_refine_ls_shift/su_max 0.015
_refine_ls_structure_factor_coef Fsqd
_refine_ls_weighting_details 'w = 1/[\s^2^(Fo^2^)+(0.1585P)^2^+0.0000P] where P=(Fo^2^+2Fc^2^)/3'
_refine_ls_weighting_scheme calc
_refine_ls_wR_factor_ref 0.3345
_reflns_number_gt 4717
_reflns_number_total 6980
_reflns_threshold_expression F^2^>2.0\s(F^2^)
_cod_data_source_file ic201072q_si_002.cif
_cod_data_source_block compound-2
_cod_original_cell_volume 4463.1(6)
_cod_database_code 4326489

loop_
_symmetry_equiv_pos_site_id
_symmetry_equiv_pos_as_xyz
1 +X,+Y,+Z
2 -X,-Y,-Z

loop_
_atom_site_label
_atom_site_type_symbol
_atom_site_fract_x
_atom_site_fract_y
_atom_site_fract_z
_atom_site_U_iso_or_equiv
_atom_site_adp_type
_atom_site_occupancy
_atom_site_symmetry_multiplicity
_atom_site_calc_flag
_atom_site_refinement_flags
_atom_site_disorder_assembly
_atom_site_disorder_group
Zn1 Zn 0.66196(15) 0.64603(13) 0.67040(11) 0.1047(8) Uani 1 1 d U . .
Zn2 Zn 0.92635(17) 1.35568(14) 0.28279(12) 0.1184(8) Uani 1 1 d U . .
N1 N 0.7046(8) 0.7610(6) 0.6326(5) 0.124(3) Uani 1 1 d DU . .
C1 C 0.7230(12) 0.8253(8) 0.6978(7) 0.145(4) Uani 1 1 d DU . .
H1A H 0.7598 0.8813 0.6917 0.174 Uiso 1 1 calc R . .
H1B H 0.6532 0.8179 0.7014 0.174 Uiso 1 1 calc R . .
C2 C 0.7859(11) 0.8210(8) 0.7644(7) 0.147(4) Uani 1 1 d DU . .
H2A H 0.7910 0.8621 0.8062 0.176 Uiso 1 1 calc R . .
H2B H 0.8591 0.8356 0.7638 0.176 Uiso 1 1 calc R . .
N2 N 0.7380(8) 0.7373(6) 0.7728(5) 0.133(3) Uani 1 1 d DU . .
H2N H 0.7926 0.7283 0.7996 0.160 Uiso 1 1 calc R . .
C3 C 0.6601(11) 0.7225(8) 0.8091(7) 0.147(4) Uani 1 1 d DU . .
H3A H 0.6972 0.7547 0.8612 0.176 Uiso 1 1 calc R . .
H3B H 0.6098 0.7435 0.7878 0.176 Uiso 1 1 calc R . .
C4 C 0.6002(11) 0.6356(9) 0.8038(6) 0.146(4) Uani 1 1 d DU . .
H4A H 0.5419 0.6283 0.8237 0.175 Uiso 1 1 calc R . .
H4B H 0.6474 0.6162 0.8323 0.175 Uiso 1 1 calc R . .
N3 N 0.5554(8) 0.5866(6) 0.7267(5) 0.139(3) Uani 1 1 d DU . .
H3N H 0.5506 0.5338 0.7242 0.166 Uiso 1 1 calc R . .
C5 C 0.4510(10) 0.5770(11) 0.6857(7) 0.144(4) Uani 1 1 d DU . .
H5A H 0.4483 0.6306 0.6987 0.173 Uiso 1 1 calc R . .
H5B H 0.3948 0.5347 0.6982 0.173 Uiso 1 1 calc R . .
C6 C 0.4317(9) 0.5510(8) 0.6081(7) 0.133(4) Uani 1 1 d DU . .
H6A H 0.3633 0.5487 0.5806 0.160 Uiso 1 1 calc R . .
H6B H 0.4261 0.4943 0.5942 0.160 Uiso 1 1 calc R . .
N4 N 0.5180(7) 0.6090(6) 0.5892(5) 0.126(3) Uani 1 1 d DU . .
H4N H 0.5194 0.5812 0.5461 0.151 Uiso 1 1 calc R . .
C7 C 0.5098(9) 0.6829(8) 0.5799(8) 0.136(4) Uani 1 1 d DU . .
H7A H 0.4987 0.7096 0.6227 0.163 Uiso 1 1 calc R . .
H7B H 0.4476 0.6678 0.5363 0.163 Uiso 1 1 calc R . .
C8 C 0.6099(10) 0.7433(8) 0.5711(6) 0.127(4) Uani 1 1 d DU . .
H8A H 0.6161 0.7194 0.5249 0.152 Uiso 1 1 calc R . .
H8B H 0.6060 0.7960 0.5690 0.152 Uiso 1 1 calc R . .
C9 C 0.8007(13) 0.7789(10) 0.6111(9) 0.131(3) Uani 1 1 d U . .
H9A H 0.7906 0.7273 0.5782 0.157 Uiso 1 1 calc R . .
H9B H 0.8634 0.7964 0.6550 0.157 Uiso 1 1 calc R . .
N5 N 0.8118(8) 0.8929(8) 0.4617(4) 0.134(4) Uani 1 1 d GU . .
C10 C 0.7892(8) 0.8323(5) 0.4970(7) 0.132(4) Uani 1 1 d GU . .
H10 H 0.7484 0.7751 0.4697 0.159 Uiso 1 1 calc R . .
C11 C 0.8242(9) 0.8533(7) 0.5695(7) 0.134(4) Uani 1 1 d GU . .
C12 C 0.8761(9) 0.9320(8) 0.6111(5) 0.137(4) Uani 1 1 d GU . .
H12 H 0.8954 0.9449 0.6626 0.164 Uiso 1 1 calc R . .
C13 C 0.9011(8) 0.9950(5) 0.5772(6) 0.130(4) Uani 1 1 d GU . .
H13 H 0.9457 1.0515 0.6056 0.156 Uiso 1 1 calc R . .
C14 C 0.8617(8) 0.9759(6) 0.5027(6) 0.123(4) Uani 1 1 d GU . .
N6 N 0.9274(8) 1.1196(8) 0.5058(4) 0.133(4) Uani 1 1 d GU . .
C15 C 0.8829(8) 1.0382(6) 0.4648(6) 0.119(3) Uani 1 1 d GU . .
C16 C 0.8646(7) 1.0192(5) 0.3934(6) 0.116(4) Uani 1 1 d GU . .
H16 H 0.8330 0.9621 0.3664 0.139 Uiso 1 1 calc R . .
C17 C 0.8889(8) 1.0771(8) 0.3584(4) 0.122(4) Uani 1 1 d GU . .
H17 H 0.8815 1.0623 0.3084 0.147 Uiso 1 1 calc R . .
C18 C 0.9256(8) 1.1596(7) 0.3970(6) 0.122(3) Uani 1 1 d GU . .
C19 C 0.9481(8) 1.1819(5) 0.4709(6) 0.127(4) Uani 1 1 d GU . .
H19 H 0.9774 1.2388 0.4978 0.152 Uiso 1 1 calc R . .
C20 C 0.9565(13) 1.2285(10) 0.3595(9) 0.130(3) Uani 1 1 d U . .
H20A H 1.0134 1.2809 0.3961 0.156 Uiso 1 1 calc R . .
H20B H 0.9859 1.2132 0.3226 0.156 Uiso 1 1 calc R . .
N7 N 0.8671(9) 1.2435(6) 0.3242(6) 0.134(3) Uani 1 1 d DU . .
C21 C 0.8189(12) 1.2658(8) 0.3776(7) 0.146(4) Uani 1 1 d DU . .
H21A H 0.7602 1.2141 0.3780 0.175 Uiso 1 1 calc R . .
H21B H 0.8736 1.2906 0.4269 0.175 Uiso 1 1 calc R . .
C22 C 0.7777(11) 1.3234(9) 0.3621(9) 0.149(4) Uani 1 1 d DU . .
H22A H 0.7565 1.3417 0.4031 0.179 Uiso 1 1 calc R . .
H22B H 0.7133 1.2949 0.3179 0.179 Uiso 1 1 calc R . .
N8 N 0.8559(9) 1.3959(7) 0.3512(5) 0.142(3) Uani 1 1 d DU . .
H8N H 0.9088 1.4282 0.3960 0.170 Uiso 1 1 calc R . .
C23 C 0.8165(12) 1.4491(8) 0.3203(7) 0.150(4) Uani 1 1 d DU . .
H23A H 0.7610 1.4517 0.3399 0.181 Uiso 1 1 calc R . .
H23B H 0.8758 1.5063 0.3352 0.181 Uiso 1 1 calc R . .
C24 C 0.7719(12) 1.4192(11) 0.2416(7) 0.157(4) Uani 1 1 d DU . .
H24A H 0.7495 1.4586 0.2222 0.189 Uiso 1 1 calc R . .
H24B H 0.7085 1.3640 0.2260 0.189 Uiso 1 1 calc R . .
N9 N 0.8536(10) 1.4124(6) 0.2139(5) 0.148(3) Uani 1 1 d DU . .
H9N H 0.9048 1.4657 0.2190 0.178 Uiso 1 1 calc R . .
C25 C 0.8150(13) 1.3618(9) 0.1381(7) 0.161(4) Uani 1 1 d DU . .
H25A H 0.7548 1.3690 0.1091 0.193 Uiso 1 1 calc R . .
H25B H 0.8729 1.3809 0.1173 0.193 Uiso 1 1 calc R . .
C26 C 0.7803(12) 1.2748(8) 0.1342(7) 0.160(5) Uani 1 1 d DU . .
H26A H 0.7645 1.2427 0.0840 0.192 Uiso 1 1 calc R . .
H26B H 0.7136 1.2531 0.1459 0.192 Uiso 1 1 calc R . .
N10 N 0.8613(9) 1.2624(6) 0.1847(5) 0.145(3) Uani 1 1 d DU . .
H10N H 0.9156 1.2700 0.1654 0.174 Uiso 1 1 calc R . .
C27 C 0.8247(13) 1.1816(7) 0.1950(7) 0.157(4) Uani 1 1 d DU . .
H27A H 0.8838 1.1662 0.2036 0.189 Uiso 1 1 calc R . .
H27B H 0.7664 1.1405 0.1503 0.189 Uiso 1 1 calc R . .
C28 C 0.7850(11) 1.1779(8) 0.2579(7) 0.150(4) Uani 1 1 d DU . .
H28A H 0.7196 1.1856 0.2467 0.180 Uiso 1 1 calc R . .
H28B H 0.7664 1.1224 0.2662 0.180 Uiso 1 1 calc R . .
N11 N 0.7459(4) 0.5878(3) 0.6559(3) 0.099(3) Uani 1 1 d GU . .
C29 C 0.8554(4) 0.6275(3) 0.6890(2) 0.102(3) Uani 1 1 d GU . .
N12 N 0.9149(4) 0.5876(3) 0.6792(3) 0.111(3) Uani 1 1 d GU . .
C30 C 0.8650(4) 0.5122(3) 0.6359(3) 0.122(3) Uani 1 1 d GU . .
N13 N 0.7610(4) 0.4702(3) 0.6004(3) 0.118(3) Uani 1 1 d GU . .
H13N H 0.7314 0.4195 0.5704 0.142 Uiso 1 1 calc R . .
C31 C 0.6996(4) 0.5125(3) 0.6140(3) 0.107(3) Uani 1 1 d GU . .
O1 O 0.8991(5) 0.6997(3) 0.7318(3) 0.103(3) Uani 1 1 d GU . .
O2 O 0.9179(5) 0.4717(4) 0.6225(4) 0.139(3) Uani 1 1 d GU . .
O3 O 0.6006(4) 0.4701(4) 0.5793(4) 0.112(3) Uani 1 1 d GU . .
Zn3 Zn 0.53620(16) 0.26100(15) 0.91177(12) 0.1312(10) Uani 1 1 d U . .
Zn4 Zn 0.08331(16) -0.21636(13) 0.07359(10) 0.1060(8) Uani 1 1 d U . .
N14 N 0.4487(8) 0.1810(6) 0.7971(5) 0.126(3) Uani 1 1 d DU . .
C32 C 0.3645(10) 0.1044(8) 0.8041(7) 0.135(4) Uani 1 1 d DU . .
H32A H 0.3073 0.1167 0.8130 0.162 Uiso 1 1 calc R . .
H32B H 0.3325 0.0592 0.7578 0.162 Uiso 1 1 calc R . .
C33 C 0.4072(12) 0.0761(7) 0.8627(7) 0.151(4) Uani 1 1 d DU . .
H33A H 0.4571 0.0562 0.8505 0.181 Uiso 1 1 calc R . .
H33B H 0.3482 0.0286 0.8681 0.181 Uiso 1 1 calc R . .
N15 N 0.4630(9) 0.1424(6) 0.9310(5) 0.153(3) Uani 1 1 d DU . .
H15N H 0.5170 0.1332 0.9586 0.183 Uiso 1 1 calc R . .
C34 C 0.3985(12) 0.1492(8) 0.9749(8) 0.177(5) Uani 1 1 d DU . .
H34A H 0.3329 0.1482 0.9438 0.212 Uiso 1 1 calc R . .
H34B H 0.3767 0.1004 0.9942 0.212 Uiso 1 1 calc R . .
C35 C 0.4551(13) 0.2252(9) 1.0352(7) 0.178(5) Uani 1 1 d DU . .
H35A H 0.5164 0.2242 1.0697 0.214 Uiso 1 1 calc R . .
H35B H 0.4069 0.2301 1.0614 0.214 Uiso 1 1 calc R . .
N16 N 0.4927(10) 0.2964(7) 1.0056(5) 0.169(4) Uani 1 1 d DU . .
H16N H 0.5529 0.3403 1.0412 0.203 Uiso 1 1 calc R . .
C36 C 0.4149(12) 0.3264(10) 0.9790(8) 0.182(5) Uani 1 1 d DU . .
H36A H 0.4074 0.3586 1.0206 0.218 Uiso 1 1 calc R . .
H36B H 0.3444 0.2783 0.9506 0.218 Uiso 1 1 calc R . .
C37 C 0.4505(12) 0.3790(8) 0.9333(7) 0.171(4) Uani 1 1 d DU . .
H37A H 0.5169 0.4302 0.9631 0.205 Uiso 1 1 calc R . .
H37B H 0.3954 0.3960 0.9124 0.205 Uiso 1 1 calc R . .
N17 N 0.4700(9) 0.3340(6) 0.8739(5) 0.158(3) Uani 1 1 d DU . .
H17N H 0.5182 0.3730 0.8586 0.190 Uiso 1 1 calc R . .
C38 C 0.3760(11) 0.2801(9) 0.8120(7) 0.152(4) Uani 1 1 d DU . .
H38A H 0.3483 0.3141 0.7875 0.182 Uiso 1 1 calc R . .
H38B H 0.3200 0.2430 0.8282 0.182 Uiso 1 1 calc R . .
C39 C 0.4017(11) 0.2280(8) 0.7591(6) 0.135(4) Uani 1 1 d DU . .
H39A H 0.3357 0.1887 0.7180 0.162 Uiso 1 1 calc R . .
H39B H 0.4527 0.2647 0.7394 0.162 Uiso 1 1 calc R . .
C40 C 0.5222(11) 0.1619(10) 0.7646(8) 0.114(3) Uani 1 1 d U . .
H40A H 0.5457 0.1269 0.7905 0.136 Uiso 1 1 calc R . .
H40B H 0.5863 0.2152 0.7744 0.136 Uiso 1 1 calc R . .
N18 N 0.3842(7) -0.0116(4) 0.5874(6) 0.111(3) Uani 1 1 d GU . .
C41 C 0.4241(8) 0.0329(6) 0.6595(5) 0.113(4) Uani 1 1 d GU . .
H41 H 0.4140 0.0043 0.6953 0.135 Uiso 1 1 calc R . .
C42 C 0.4771(8) 0.1161(6) 0.6797(4) 0.105(3) Uani 1 1 d GU . .
C43 C 0.4889(7) 0.1599(4) 0.6318(6) 0.108(4) Uani 1 1 d GU . .
H43 H 0.5243 0.2192 0.6477 0.130 Uiso 1 1 calc R . .
C44 C 0.4484(8) 0.1171(6) 0.5585(5) 0.105(3) Uani 1 1 d GU . .
H44 H 0.4567 0.1473 0.5236 0.126 Uiso 1 1 calc R . .
C45 C 0.3962(7) 0.0312(6) 0.5356(4) 0.102(3) Uani 1 1 d GU . .
N19 N 0.3891(7) 0.0244(4) 0.4151(6) 0.119(3) Uani 1 1 d GU . .
C46 C 0.3559(8) -0.0205(6) 0.4613(4) 0.107(3) Uani 1 1 d GU . .
C47 C 0.2872(8) -0.1015(6) 0.4356(5) 0.103(4) Uani 1 1 d GU . .
H47 H 0.2636 -0.1305 0.4687 0.123 Uiso 1 1 calc R . .
C48 C 0.2503(7) -0.1434(4) 0.3655(6) 0.107(4) Uani 1 1 d GU . .
H48 H 0.2029 -0.2015 0.3489 0.129 Uiso 1 1 calc R . .
C49 C 0.2825(8) -0.1002(6) 0.3170(4) 0.098(3) Uani 1 1 d GU . .
C50 C 0.3515(8) -0.0161(6) 0.3412(5) 0.114(4) Uani 1 1 d GU . .
H50 H 0.3728 0.0137 0.3080 0.137 Uiso 1 1 calc R . .
C51 C 0.2427(11) -0.1422(9) 0.2353(7) 0.106(3) Uani 1 1 d U . .
H51A H 0.2998 -0.1132 0.2161 0.127 Uiso 1 1 calc R . .
H51B H 0.2321 -0.2004 0.2282 0.127 Uiso 1 1 calc R . .
N20 N 0.1442(7) -0.1446(6) 0.1912(4) 0.112(3) Uani 1 1 d DU . .
C52 C 0.0536(9) -0.1858(8) 0.2182(6) 0.126(4) Uani 1 1 d DU . .
H52A H 0.0617 -0.2305 0.2375 0.151 Uiso 1 1 calc R . .
H52B H 0.0565 -0.1441 0.2585 0.151 Uiso 1 1 calc R . .
C53 C -0.0485(9) -0.2209(9) 0.1613(7) 0.137(4) Uani 1 1 d DU . .
H53A H -0.0610 -0.1753 0.1464 0.164 Uiso 1 1 calc R . .
H53B H -0.1057 -0.2513 0.1799 0.164 Uiso 1 1 calc R . .
N21 N -0.0533(7) -0.2778(6) 0.0983(5) 0.127(3) Uani 1 1 d DU . .
H21N H -0.0526 -0.3247 0.1109 0.152 Uiso 1 1 calc R . .
C54 C -0.1465(10) -0.3050(8) 0.0334(7) 0.140(4) Uani 1 1 d DU . .
H54A H -0.1594 -0.3580 0.0010 0.168 Uiso 1 1 calc R . .
H54B H -0.2102 -0.3155 0.0479 0.168 Uiso 1 1 calc R . .
C55 C -0.1310(10) -0.2426(10) -0.0056(8) 0.148(4) Uani 1 1 d DU . .
H55A H -0.1221 -0.1902 0.0254 0.178 Uiso 1 1 calc R . .
H55B H -0.1938 -0.2627 -0.0502 0.178 Uiso 1 1 calc R . .
N22 N -0.0353(8) -0.2274(6) -0.0249(5) 0.141(3) Uani 1 1 d DU . .
H22N H -0.0498 -0.2734 -0.0616 0.169 Uiso 1 1 calc R . .
C56 C 0.0095(11) -0.1517(8) -0.0471(6) 0.153(4) Uani 1 1 d DU . .
H56A H -0.0488 -0.1429 -0.0766 0.183 Uiso 1 1 calc R . .
H56B H 0.0529 -0.1575 -0.0772 0.183 Uiso 1 1 calc R . .
C57 C 0.0759(12) -0.0806(8) 0.0177(7) 0.156(4) Uani 1 1 d DU . .
H57A H 0.0307 -0.0715 0.0449 0.188 Uiso 1 1 calc R . .
H57B H 0.1103 -0.0297 0.0031 0.188 Uiso 1 1 calc R . .
N23 N 0.1577(8) -0.0948(6) 0.0646(5) 0.135(3) Uani 1 1 d DU . .
H23N H 0.2064 -0.0932 0.0411 0.162 Uiso 1 1 calc R . .
C58 C 0.2161(11) -0.0349(7) 0.1351(6) 0.143(4) Uani 1 1 d DU . .
H58A H 0.2234 0.0206 0.1316 0.171 Uiso 1 1 calc R . .
H58B H 0.2886 -0.0304 0.1529 0.171 Uiso 1 1 calc R . .
C59 C 0.1594(12) -0.0606(7) 0.1879(7) 0.131(4) Uani 1 1 d DU . .
H59A H 0.2018 -0.0202 0.2368 0.157 Uiso 1 1 calc R . .
H59B H 0.0891 -0.0607 0.1723 0.157 Uiso 1 1 calc R . .
N24 N 0.6913(3) 0.3056(3) 0.9363(3) 0.103(3) Uani 1 1 d GU . .
C60 C 0.7406(4) 0.2552(3) 0.9302(2) 0.093(3) Uani 1 1 d GU . .
N25 N 0.8470(4) 0.2883(3) 0.9418(2) 0.093(3) Uani 1 1 d GU . .
C61 C 0.9000(3) 0.3690(3) 0.9596(2) 0.096(3) Uani 1 1 d GU . .
N26 N 0.8610(4) 0.4221(3) 0.9715(3) 0.100(3) Uani 1 1 d GU . .
H26N H 0.9016 0.4765 0.9869 0.120 Uiso 1 1 calc R . .
C62 C 0.7481(4) 0.3856(3) 0.9578(3) 0.109(3) Uani 1 1 d GU . .
O4 O 0.6853(5) 0.1776(3) 0.9123(4) 0.102(3) Uani 1 1 d GU . .
O5 O 1.0017(3) 0.4041(4) 0.9703(4) 0.109(3) Uani 1 1 d GU . .
O6 O 0.7121(5) 0.4380(4) 0.9627(4) 0.131(3) Uani 1 1 d GU . .
N1N N -0.1287(8) -0.4209(6) -0.1539(4) 0.235(8) Uiso 1 1 d GU . .
O1N O -0.1932(10) -0.3923(8) -0.1498(8) 0.204(6) Uiso 1 1 d GU . .
O2N O -0.0305(8) -0.3736(8) -0.1279(8) 0.213(6) Uiso 1 1 d GU . .
O3N O -0.1625(12) -0.4968(6) -0.1839(8) 0.254(7) Uiso 1 1 d GU . .
N2N N 0.9061(13) 0.9734(11) 0.1563(9) 0.218(15) Uiso 0.504(19) 1 d PGU A 1
O4N O 0.854(2) 0.9010(12) 0.1589(13) 0.174(13) Uiso 0.504(19) 1 d PGU A 1
O5N O 0.939(2) 0.9843(16) 0.1042(12) 0.188(14) Uiso 0.504(19) 1 d PGU A 1
O6N O 0.926(3) 1.0349(13) 0.2060(14) 0.217(13) Uiso 0.504(19) 1 d PGU A 1
N2M N 0.9074(11) 0.9855(7) 0.1534(7) 0.114(10) Uiso 0.496(19) 1 d PGU A 2
O4M O 0.8846(19) 0.9256(12) 0.1010(10) 0.160(11) Uiso 0.496(19) 1 d PGU A 2
O5M O 0.8573(16) 1.0277(10) 0.1476(11) 0.137(10) Uiso 0.496(19) 1 d PGU A 2
O6M O 0.9803(15) 1.0034(13) 0.2116(9) 0.143(10) Uiso 0.496(19) 1 d PGU A 2
N3N N 0.4928(7) -0.1434(6) 0.7722(5) 0.199(6) Uiso 1 1 d GU . .
O7N O 0.4720(15) -0.1822(9) 0.8176(8) 0.259(8) Uiso 1 1 d GU . .
O8N O 0.5050(17) -0.1768(10) 0.7170(8) 0.298(10) Uiso 1 1 d GU . .
O9N O 0.5013(12) -0.0711(7) 0.7820(7) 0.202(5) Uiso 1 1 d GU . .
N4N N 1.1845(12) 1.3768(9) 0.5624(9) 0.301(10) Uiso 1 1 d GU . .
O10N O 1.2436(17) 1.3584(14) 0.6065(10) 0.286(10) Uiso 1 1 d GU . .
O11N O 1.107(3) 1.382(3) 0.575(2) 1.02(6) Uiso 1 1 d GU . .
O12N O 1.2030(18) 1.3895(13) 0.5057(10) 0.290(9) Uiso 1 1 d GU . .
O1W O 0.8928(14) 0.8698(10) 0.3095(9) 0.219(7) Uiso 1 1 d . . .
O2W O 0.920(2) 0.3271(15) 0.6156(13) 0.327(11) Uiso 1 1 d . . .
O3W O 1.253(2) 0.6667(16) 1.2739(13) 0.341(12) Uiso 1 1 d . . .
O4W O 0.405(3) 0.4871(19) 0.8296(15) 0.394(15) Uiso 1 1 d . . .
O5W O 0.008(4) 0.445(2) 0.509(2) 0.50(2) Uiso 1 1 d . . .
O6W O 0.9017(17) 0.7286(13) 0.3310(11) 0.282(9) Uiso 1 1 d . . .
O7W O 0.6984(11) 0.2955(8) 0.5473(7) 0.164(5) Uiso 1 1 d . . .
O8W O 0.4711(15) 0.3615(11) 0.6377(9) 0.236(7) Uiso 1 1 d . . .
O9W O 0.685(2) 0.4900(18) 1.0900(15) 0.385(14) Uiso 1 1 d . . .
O10W O 0.954(6) 0.586(4) 1.188(3) 0.19(2) Uiso 0.2348(11) 1 d P B 3
O11W O 0.451(2) -0.0870(17) 0.9301(15) 0.390(15) Uiso 1 1 d . . .
O12W O 0.6466(18) 0.0653(14) 0.9889(11) 0.298(10) Uiso 1 1 d . . .
O13W O 0.5859(11) 0.1708(8) 0.4234(7) 0.165(5) Uiso 1 1 d . . .
O14W O 0.842(5) 0.602(3) 1.194(3) 0.50(3) Uiso 0.7652(11) 1 d P B 4
O15W O 0.607(2) 0.4256(17) 0.7682(14) 0.352(13) Uiso 1 1 d . . .
O16W O -0.060(2) -0.5841(17) -0.2083(15) 0.344(13) Uiso 0.7652(11) 1 d P B 4

loop_
_atom_site_aniso_label
_atom_site_aniso_U_11
_atom_site_aniso_U_22
_atom_site_aniso_U_33
_atom_site_aniso_U_23
_atom_site_aniso_U_13
_atom_site_aniso_U_12
Zn1 0.0853(14) 0.1113(16) 0.1061(15) 0.0134(12) 0.0293(12) 0.0425(12)
Zn2 0.0907(16) 0.1328(18) 0.1294(18) 0.0273(14) 0.0344(13) 0.0544(14)
N1 0.103(6) 0.118(5) 0.148(6) 0.024(4) 0.040(5) 0.055(5)
C1 0.126(8) 0.129(6) 0.158(8) 0.008(6) 0.034(6) 0.058(7)
C2 0.123(8) 0.139(6) 0.145(7) -0.011(6) 0.021(6) 0.061(7)
N2 0.103(7) 0.158(7) 0.118(6) 0.000(5) 0.028(5) 0.059(6)
C3 0.109(8) 0.184(8) 0.122(7) -0.004(7) 0.030(6) 0.067(7)
C4 0.110(8) 0.188(9) 0.122(6) 0.014(7) 0.039(6) 0.063(7)
N3 0.092(6) 0.180(7) 0.126(6) 0.026(6) 0.041(5) 0.048(6)
C5 0.096(6) 0.175(8) 0.135(7) 0.028(7) 0.032(6) 0.046(7)
C6 0.094(6) 0.152(8) 0.133(7) 0.022(7) 0.033(6) 0.047(6)
N4 0.098(5) 0.133(7) 0.133(6) 0.026(6) 0.027(5) 0.052(5)
C7 0.106(6) 0.137(8) 0.148(8) 0.027(7) 0.025(6) 0.055(6)
C8 0.104(6) 0.130(7) 0.151(7) 0.034(6) 0.037(6) 0.062(6)
C9 0.098(6) 0.123(7) 0.160(7) 0.033(5) 0.042(6) 0.042(6)
N5 0.100(7) 0.131(6) 0.168(7) 0.047(5) 0.044(6) 0.051(6)
C10 0.100(7) 0.129(7) 0.163(7) 0.042(6) 0.049(7) 0.046(7)
C11 0.096(7) 0.128(6) 0.163(7) 0.040(6) 0.032(6) 0.045(6)
C12 0.094(7) 0.130(7) 0.159(8) 0.047(6) 0.022(7) 0.036(7)
C13 0.081(7) 0.129(7) 0.157(7) 0.052(6) 0.025(7) 0.033(7)
C14 0.079(6) 0.132(6) 0.155(7) 0.044(5) 0.038(6) 0.045(6)
N6 0.094(6) 0.133(6) 0.156(7) 0.034(5) 0.033(6) 0.045(6)
C15 0.081(6) 0.126(6) 0.151(7) 0.040(5) 0.039(6) 0.048(6)
C16 0.078(6) 0.128(7) 0.147(7) 0.037(6) 0.050(7) 0.048(6)
C17 0.084(7) 0.134(7) 0.150(7) 0.032(6) 0.054(7) 0.045(7)
C18 0.081(6) 0.132(6) 0.151(7) 0.033(5) 0.045(6) 0.048(6)
C19 0.085(7) 0.129(7) 0.155(7) 0.031(6) 0.043(7) 0.040(7)
C20 0.089(7) 0.139(7) 0.154(7) 0.039(5) 0.039(6) 0.048(6)
N7 0.100(6) 0.148(6) 0.159(7) 0.040(5) 0.043(5) 0.061(5)
C21 0.115(8) 0.175(8) 0.164(8) 0.055(6) 0.059(6) 0.071(6)
C22 0.119(8) 0.183(9) 0.167(8) 0.047(7) 0.061(6) 0.082(6)
N8 0.110(8) 0.174(8) 0.165(7) 0.042(6) 0.049(6) 0.088(6)
C23 0.115(8) 0.177(8) 0.172(8) 0.041(7) 0.041(7) 0.086(6)
C24 0.122(8) 0.178(8) 0.171(8) 0.046(7) 0.028(7) 0.082(7)
N9 0.126(8) 0.167(7) 0.148(7) 0.036(6) 0.021(6) 0.081(7)
C25 0.133(8) 0.170(8) 0.150(7) 0.032(7) 0.016(7) 0.066(8)
C26 0.128(8) 0.164(8) 0.148(7) 0.018(7) 0.016(6) 0.057(8)
N10 0.122(8) 0.147(7) 0.137(6) 0.020(5) 0.020(6) 0.055(7)
C27 0.121(8) 0.146(6) 0.158(8) 0.013(6) 0.017(7) 0.046(7)
C28 0.105(8) 0.149(6) 0.167(8) 0.029(6) 0.026(6) 0.048(6)
N11 0.081(5) 0.097(5) 0.103(6) 0.016(5) 0.028(5) 0.032(4)
C29 0.084(5) 0.104(6) 0.111(6) 0.020(5) 0.033(5) 0.041(5)
N12 0.093(6) 0.108(6) 0.123(7) 0.013(5) 0.036(5) 0.044(5)
C30 0.106(6) 0.110(6) 0.136(7) 0.010(6) 0.028(6) 0.052(5)
N13 0.103(6) 0.100(6) 0.129(7) 0.010(5) 0.027(6) 0.041(5)
C31 0.091(6) 0.100(6) 0.112(6) 0.018(5) 0.026(6) 0.036(5)
O1 0.087(6) 0.103(6) 0.112(7) 0.014(5) 0.038(5) 0.040(5)
O2 0.120(7) 0.118(7) 0.160(8) 0.014(6) 0.026(6) 0.059(5)
O3 0.094(6) 0.104(6) 0.108(6) 0.013(5) 0.014(5) 0.034(5)
Zn3 0.0746(14) 0.147(2) 0.1353(19) -0.0202(15) 0.0260(13) 0.0432(14)
Zn4 0.0967(15) 0.1184(16) 0.0993(15) 0.0095(12) 0.0212(12) 0.0608(13)
N14 0.084(6) 0.134(6) 0.131(5) -0.013(4) 0.030(5) 0.044(4)
C32 0.089(7) 0.134(7) 0.135(7) -0.016(6) 0.036(6) 0.029(6)
C33 0.107(8) 0.148(6) 0.127(8) -0.008(5) 0.035(7) 0.011(7)
N15 0.109(7) 0.156(6) 0.130(7) -0.010(5) 0.048(6) 0.016(6)
C34 0.120(8) 0.191(8) 0.148(8) -0.019(6) 0.051(6) 0.025(7)
C35 0.119(8) 0.203(9) 0.153(8) -0.024(6) 0.049(6) 0.042(8)
N16 0.115(7) 0.194(8) 0.155(7) -0.029(6) 0.044(6) 0.061(7)
C36 0.116(8) 0.208(9) 0.167(9) -0.051(7) 0.029(6) 0.072(7)
C37 0.114(8) 0.182(9) 0.166(9) -0.049(6) 0.014(7) 0.076(7)
N17 0.110(7) 0.167(7) 0.156(7) -0.039(5) 0.011(6) 0.076(6)
C38 0.108(7) 0.152(8) 0.154(8) -0.033(6) 0.014(6) 0.067(6)
C39 0.096(7) 0.135(8) 0.141(7) -0.018(6) 0.022(6) 0.051(6)
C40 0.080(6) 0.128(7) 0.113(6) 0.001(5) 0.028(5) 0.044(5)
N18 0.095(6) 0.112(6) 0.109(6) 0.016(5) 0.026(6) 0.043(6)
C41 0.099(7) 0.114(6) 0.102(6) 0.019(5) 0.023(6) 0.037(6)
C42 0.086(6) 0.115(6) 0.104(5) 0.018(5) 0.029(6) 0.043(6)
C43 0.094(7) 0.110(7) 0.115(6) 0.019(5) 0.030(7) 0.049(6)
C44 0.093(7) 0.114(6) 0.105(6) 0.022(5) 0.034(6) 0.047(6)
C45 0.081(6) 0.116(6) 0.103(5) 0.018(5) 0.032(6) 0.045(6)
N19 0.098(7) 0.120(6) 0.111(6) 0.015(5) 0.032(6) 0.032(6)
C46 0.089(6) 0.115(6) 0.103(5) 0.014(5) 0.029(6) 0.042(5)
C47 0.099(7) 0.109(6) 0.102(6) 0.024(5) 0.033(6) 0.052(6)
C48 0.107(7) 0.104(7) 0.107(6) 0.021(5) 0.029(6) 0.050(6)
C49 0.093(6) 0.109(6) 0.103(5) 0.025(5) 0.033(5) 0.059(5)
C50 0.100(7) 0.122(7) 0.107(6) 0.027(6) 0.036(6) 0.038(6)
C51 0.094(6) 0.121(7) 0.105(5) 0.023(5) 0.030(5) 0.057(6)
N20 0.103(5) 0.131(6) 0.106(5) 0.013(5) 0.028(4) 0.069(5)
C52 0.100(6) 0.157(8) 0.113(6) 0.008(6) 0.029(5) 0.066(7)
C53 0.103(6) 0.165(8) 0.119(7) 0.006(6) 0.031(5) 0.057(7)
N21 0.098(6) 0.155(8) 0.120(7) 0.006(5) 0.028(5) 0.068(5)
C54 0.106(6) 0.167(8) 0.131(8) 0.002(6) 0.018(6) 0.074(7)
C55 0.116(6) 0.171(8) 0.137(8) 0.009(6) 0.006(6) 0.082(7)
N22 0.129(7) 0.154(7) 0.129(6) 0.024(5) 0.011(5) 0.080(7)
C56 0.156(8) 0.146(8) 0.137(7) 0.026(6) 0.007(6) 0.080(7)
C57 0.171(9) 0.143(7) 0.129(8) 0.031(6) 0.013(7) 0.072(7)
N23 0.155(8) 0.123(6) 0.117(6) 0.021(5) 0.025(6) 0.073(6)
C58 0.156(8) 0.124(6) 0.123(7) 0.014(6) 0.023(6) 0.060(7)
C59 0.134(8) 0.129(6) 0.118(7) 0.009(5) 0.017(6) 0.075(6)
N24 0.086(4) 0.091(5) 0.112(6) -0.001(5) 0.029(5) 0.036(4)
C60 0.082(5) 0.088(5) 0.099(6) 0.007(6) 0.037(5) 0.034(4)
N25 0.085(5) 0.081(5) 0.106(6) 0.013(5) 0.033(5) 0.036(4)
C61 0.081(5) 0.085(5) 0.113(6) 0.007(6) 0.039(6) 0.035(5)
N26 0.089(5) 0.084(5) 0.120(6) 0.012(5) 0.036(6) 0.038(4)
C62 0.087(5) 0.096(6) 0.129(6) -0.002(6) 0.030(6) 0.043(4)
O4 0.091(6) 0.085(5) 0.107(6) 0.002(5) 0.033(5) 0.029(4)
O5 0.086(5) 0.094(6) 0.127(6) 0.008(5) 0.034(6) 0.033(5)
O6 0.097(6) 0.107(6) 0.163(7) -0.011(6) 0.024(6) 0.054(5)

loop_
_atom_type_symbol
_atom_type_description
_atom_type_scat_dispersion_real
_atom_type_scat_dispersion_imag
_atom_type_scat_source
C C 0.018 0.009
;
International Tables for Crystallography
(1992, Vol. C, Tables 4.2.6.8 and 6.1.1.4)
;
H H 0.000 0.000
;
International Tables for Crystallography
(1992, Vol. C, Table 6.1.1.4)
;
N N 0.031 0.018
;
International Tables for Crystallography
(1992, Vol. C, Tables 4.2.6.8 and 6.1.1.4)
;
O O 0.049 0.032
;
International Tables for Crystallography
(1992, Vol. C, Tables 4.2.6.8 and 6.1.1.4)
;
Zn Zn -1.549 0.678
;
International Tables for Crystallography
(1992, Vol. C, Tables 4.2.6.8 and 6.1.1.4)
;

loop_
_geom_angle_atom_site_label_1
_geom_angle_atom_site_label_2
_geom_angle_atom_site_label_3
_geom_angle
_geom_angle_site_symmetry_1
_geom_angle_site_symmetry_3
N11 Zn1 N4 118.0(3) . .
N11 Zn1 N2 110.6(3) . .
N4 Zn1 N2 131.3(4) . .
N11 Zn1 N3 110.6(3) . .
N4 Zn1 N3 81.5(4) . .
N2 Zn1 N3 80.4(4) . .
N11 Zn1 N1 113.9(3) . .
N4 Zn1 N1 81.1(3) . .
N2 Zn1 N1 81.0(3) . .
N3 Zn1 N1 135.3(4) . .
N12 Zn2 N10 113.6(14) 2_776 .
N12 Zn2 N8 114.4(14) 2_776 .
N10 Zn2 N8 131.9(5) . .
N12 Zn2 N9 115.4(4) 2_776 .
N10 Zn2 N9 81.1(4) . .
N8 Zn2 N9 81.5(4) . .
N12 Zn2 N7 108.8(4) 2_776 .
N10 Zn2 N7 81.2(4) . .
N8 Zn2 N7 80.9(4) . .
N9 Zn2 N7 135.8(4) . .
C8 N1 C9 112.4(10) . .
C8 N1 C1 112.3(8) . .
C9 N1 C1 113.4(11) . .
C8 N1 Zn1 105.9(6) . .
C9 N1 Zn1 109.7(9) . .
C1 N1 Zn1 102.2(6) . .
C2 C1 N1 112.9(9) . .
C1 C2 N2 110.7(9) . .
C3 N2 C2 115.5(9) . .
C3 N2 Zn1 106.9(7) . .
C2 N2 Zn1 110.7(6) . .
C4 C3 N2 113.5(10) . .
C3 C4 N3 108.7(9) . .
C5 N3 C4 116.1(9) . .
C5 N3 Zn1 105.9(7) . .
C4 N3 Zn1 109.4(6) . .
N3 C5 C6 109.9(9) . .
C5 C6 N4 110.7(9) . .
C7 N4 C6 114.9(9) . .
C7 N4 Zn1 107.8(7) . .
C6 N4 Zn1 109.0(7) . .
N4 C7 C8 110.2(9) . .
N1 C8 C7 110.4(8) . .
N1 C9 C11 112.0(12) . .
C10 N5 C14 118.6 . .
C11 C10 N5 120.3 . .
C12 C11 C10 123.1 . .
C12 C11 C9 117.4(10) . .
C10 C11 C9 119.5(10) . .
C11 C12 C13 118.1 . .
C14 C13 C12 120.2 . .
C13 C14 N5 118.8 . .
C13 C14 C15 122.7(10) . .
N5 C14 C15 117.8(10) . .
C15 N6 C19 118.8 . .
C16 C15 N6 120.6 . .
C16 C15 C14 122.3(10) . .
N6 C15 C14 117.1(10) . .
C17 C16 C15 122.6 . .
C16 C17 C18 118.2 . .
C19 C18 C17 120.6 . .
C19 C18 C20 118.7(11) . .
C17 C18 C20 120.1(11) . .
C18 C19 N6 118.7 . .
N7 C20 C18 113.4(12) . .
C20 N7 C28 116.2(12) . .
C20 N7 C21 111.0(10) . .
C28 N7 C21 111.6(8) . .
C20 N7 Zn2 109.9(9) . .
C28 N7 Zn2 102.3(7) . .
C21 N7 Zn2 104.9(6) . .
C22 C21 N7 113.5(9) . .
C21 C22 N8 111.7(9) . .
C23 N8 C22 116.2(9) . .
C23 N8 Zn2 107.9(7) . .
C22 N8 Zn2 108.6(7) . .
C24 C23 N8 112.2(9) . .
C23 C24 N9 108.3(9) . .
C25 N9 C24 115.7(9) . .
C25 N9 Zn2 108.4(7) . .
C24 N9 Zn2 105.7(7) . .
C26 C25 N9 110.3(9) . .
C25 C26 N10 111.7(10) . .
C27 N10 C26 114.6(9) . .
C27 N10 Zn2 111.7(6) . .
C26 N10 Zn2 108.5(7) . .
N10 C27 C28 111.9(9) . .
N7 C28 C27 110.5(9) . .
C31 N11 C29 119.6 . .
C31 N11 Zn1 120.0(5) . .
C29 N11 Zn1 120.4(2) . .
O1 C29 N12 120.1 . .
O1 C29 N11 118.9 . .
N12 C29 N11 120.9 . .
C30 N12 C29 117.3 . .
C30 N12 Zn2 119.2(2) . 2_776
C29 N12 Zn2 123.0(2) . 2_776
N12 C30 O2 120.2 . .
N12 C30 N13 125.9 . .
O2 C30 N13 113.9 . .
C30 N13 C31 115.6 . .
O3 C31 N11 125.7 . .
O3 C31 N13 113.7 . .
N11 C31 N13 120.6 . .
N24 Zn3 N17 116.6(4) . .
N24 Zn3 N15 113.2(4) . .
N17 Zn3 N15 130.3(4) . .
N24 Zn3 N16 112.0(4) . .
N17 Zn3 N16 81.6(4) . .
N15 Zn3 N16 79.5(4) . .
N24 Zn3 N14 111.8(3) . .
N17 Zn3 N14 82.1(4) . .
N15 Zn3 N14 80.7(3) . .
N16 Zn3 N14 136.0(4) . .
N25 Zn4 N21 111.3(12) 2_656 .
N25 Zn4 N23 117.1(12) 2_656 .
N21 Zn4 N23 131.7(4) . .
N25 Zn4 N22 114.1(5) 2_656 .
N21 Zn4 N22 81.2(4) . .
N23 Zn4 N22 80.4(4) . .
N25 Zn4 N20 110.6(5) 2_656 .
N21 Zn4 N20 81.6(3) . .
N23 Zn4 N20 81.0(3) . .
N22 Zn4 N20 135.3(4) . .
C39 N14 C40 113.1(10) . .
C39 N14 C32 111.6(8) . .
C40 N14 C32 112.3(10) . .
C39 N14 Zn3 105.5(6) . .
C40 N14 Zn3 110.7(8) . .
C32 N14 Zn3 103.0(6) . .
C33 C32 N14 112.0(9) . .
C32 C33 N15 111.5(9) . .
C34 N15 C33 115.9(9) . .
C34 N15 Zn3 107.0(8) . .
C33 N15 Zn3 110.4(6) . .
C35 C34 N15 112.3(9) . .
C34 C35 N16 108.1(9) . .
C36 N16 C35 115.7(9) . .
C36 N16 Zn3 105.2(7) . .
C35 N16 Zn3 109.5(7) . .
N16 C36 C37 109.6(10) . .
C36 C37 N17 110.5(9) . .
C38 N17 C37 114.4(8) . .
C38 N17 Zn3 107.2(7) . .
C37 N17 Zn3 109.7(7) . .
N17 C38 C39 110.2(9) . .
N14 C39 C38 109.4(8) . .
N14 C40 C42 117.5(10) . .
C41 N18 C45 119.0 . .
C42 C41 N18 120.5 . .
C43 C42 C41 122.5 . .
C43 C42 C40 120.7(9) . .
C41 C42 C40 116.7(9) . .
C42 C43 C44 118.5 . .
C45 C44 C43 120.6 . .
C44 C45 N18 118.7 . .
C44 C45 C46 125.8(9) . .
N18 C45 C46 115.5(9) . .
C46 N19 C50 119.0 . .
C47 C46 N19 120.6 . .
C47 C46 C45 126.7(9) . .
N19 C46 C45 112.5(9) . .
C48 C47 C46 122.6 . .
C47 C48 C49 118.4 . .
C50 C49 C48 120.6 . .
C50 C49 C51 117.0(9) . .
C48 C49 C51 122.4(9) . .
C49 C50 N19 118.7 . .
N20 C51 C49 117.1(11) . .
C59 N20 C51 111.4(10) . .
C59 N20 C52 111.1(8) . .
C51 N20 C52 111.5(9) . .
C59 N20 Zn4 102.8(6) . .
C51 N20 Zn4 115.1(8) . .
C52 N20 Zn4 104.6(6) . .
C53 C52 N20 111.7(8) . .
C52 C53 N21 111.2(9) . .
C54 N21 C53 114.7(8) . .
C54 N21 Zn4 108.6(7) . .
C53 N21 Zn4 107.2(7) . .
C55 C54 N21 111.2(9) . .
C54 C55 N22 107.9(9) . .
C56 N22 C55 115.8(9) . .
C56 N22 Zn4 108.1(7) . .
C55 N22 Zn4 105.0(7) . .
N22 C56 C57 109.0(9) . .
C56 C57 N23 110.9(9) . .
C58 N23 C57 115.2(9) . .
C58 N23 Zn4 110.9(6) . .
C57 N23 Zn4 107.5(7) . .
N23 C58 C59 110.3(8) . .
N20 C59 C58 110.0(9) . .
C62 N24 C60 119.5 . .
C62 N24 Zn3 117.7(2) . .
C60 N24 Zn3 122.8(2) . .
O4 C60 N25 120.0 . .
O4 C60 N24 118.9 . .
N25 C60 N24 121.1 . .
C61 N25 C60 117.2 . .
C61 N25 Zn4 121.3(2) . 2_656
C60 N25 Zn4 121.4(2) . 2_656
N25 C61 O5 119.9 . .
N25 C61 N26 125.7 . .
O5 C61 N26 114.3 . .
C61 N26 C62 115.8 . .
O6 C62 N24 125.4 . .
O6 C62 N26 113.9 . .
N24 C62 N26 120.3 . .
O2N N1N O3N 120.0 . .
O2N N1N O1N 120.0 . .
O3N N1N O1N 120.0 . .
O4N N2N O5N 120.0 . .
O4N N2N O6N 120.0 . .
O5N N2N O6N 120.0 . .
O5M N2M O6M 120.0 . .
O5M N2M O4M 120.0 . .
O6M N2M O4M 120.0 . .
O8N N3N O9N 120.0 . .
O8N N3N O7N 120.0 . .
O9N N3N O7N 120.0 . .
O11N N4N O12N 120.0 . .
O11N N4N O10N 120.0 . .
O12N N4N O10N 120.0 . .

loop_
_geom_bond_atom_site_label_1
_geom_bond_atom_site_label_2
_geom_bond_distance
_geom_bond_site_symmetry_2
Zn1 N11 1.949(5) .
Zn1 N4 2.073(9) .
Zn1 N2 2.113(9) .
Zn1 N3 2.169(9) .
Zn1 N1 2.243(9) .
Zn2 N12 1.989(7) 2_776
Zn2 N10 2.080(10) .
Zn2 N8 2.091(10) .
Zn2 N9 2.158(10) .
Zn2 N7 2.253(10) .
N1 C8 1.476(11) .
N1 C9 1.486(18) .
N1 C1 1.487(11) .
C1 C2 1.441(12) .
C2 N2 1.461(11) .
N2 C3 1.444(11) .
C3 C4 1.443(12) .
C4 N3 1.472(12) .
N3 C5 1.459(12) .
C5 C6 1.454(12) .
C6 N4 1.460(11) .
N4 C7 1.435(11) .
C7 C8 1.506(11) .
C9 C11 1.661(17) .
N5 C10 1.3732 .
N5 C14 1.3870 .
C10 C11 1.3324 .
C11 C12 1.3292 .
C12 C13 1.3915 .
C13 C14 1.3745 .
C14 C15 1.432(11) .
N6 C15 1.3698 .
N6 C19 1.3905 .
C15 C16 1.3330 .
C16 C17 1.3313 .
C17 C18 1.3890 .
C18 C19 1.3720 .
C18 C20 1.530(17) .
C20 N7 1.465(18) .
N7 C28 1.474(11) .
N7 C21 1.492(11) .
C21 C22 1.438(12) .
C22 N8 1.450(11) .
N8 C23 1.447(11) .
C23 C24 1.449(12) .
C24 N9 1.463(12) .
N9 C25 1.467(12) .
C25 C26 1.443(12) .
C26 N10 1.463(11) .
N10 C27 1.422(11) .
C27 C28 1.495(12) .
N11 C31 1.2867 .
N11 C29 1.3797 .
C29 O1 1.2530 .
C29 N12 1.3604 .
N12 C30 1.2945 .
N12 Zn2 1.990(5) 2_776
C30 O2 1.3022 .
C30 N13 1.3227 .
N13 C31 1.4361 .
C31 O3 1.2648 .
Zn3 N24 1.962(5) .
Zn3 N17 2.058(10) .
Zn3 N15 2.140(10) .
Zn3 N16 2.186(10) .
Zn3 N14 2.226(9) .
Zn4 N25 1.979(6) 2_656
Zn4 N21 2.076(9) .
Zn4 N23 2.104(9) .
Zn4 N22 2.182(9) .
Zn4 N20 2.240(9) .
N14 C39 1.479(11) .
N14 C40 1.494(16) .
N14 C32 1.500(11) .
C32 C33 1.444(12) .
C33 N15 1.454(11) .
N15 C34 1.450(11) .
C34 C35 1.451(12) .
C35 N16 1.470(12) .
N16 C36 1.464(12) .
C36 C37 1.455(12) .
C37 N17 1.475(11) .
N17 C38 1.436(11) .
C38 C39 1.514(11) .
C40 C42 1.591(14) .
N18 C41 1.3720 .
N18 C45 1.3866 .
C41 C42 1.3337 .
C42 C43 1.3327 .
C43 C44 1.3855 .
C44 C45 1.3770 .
C45 C46 1.448(9) .
N19 C46 1.3706 .
N19 C50 1.3875 .
C46 C47 1.3321 .
C47 C48 1.3313 .
C48 C49 1.3881 .
C49 C50 1.3758 .
C49 C51 1.527(14) .
C51 N20 1.462(15) .
N20 C59 1.472(11) .
N20 C52 1.505(11) .
C52 C53 1.441(11) .
C53 N21 1.458(11) .
N21 C54 1.462(11) .
C54 C55 1.451(12) .
C55 N22 1.464(12) .
N22 C56 1.463(12) .
C56 C57 1.459(12) .
C57 N23 1.456(11) .
N23 C58 1.435(11) .
C58 C59 1.504(12) .
N24 C62 1.2898 .
N24 C60 1.3784 .
C60 O4 1.2524 .
C60 N25 1.3585 .
N25 C61 1.2966 .
N25 Zn4 1.979(5) 2_656
C61 O5 1.2989 .
C61 N26 1.3208 .
N26 C62 1.4354 .
C62 O6 1.2609 .
N1N O2N 1.2503 .
N1N O3N 1.2506 .
N1N O1N 1.2509 .
N2N O4N 1.2501 .
N2N O5N 1.2506 .
N2N O6N 1.2507 .
N2M O5M 1.2502 .
N2M O6M 1.2507 .
N2M O4M 1.2511 .
N3N O8N 1.2504 .
N3N O9N 1.2505 .
N3N O7N 1.2509 .
N4N O11N 1.2505 .
N4N O12N 1.2506 .
N4N O10N 1.2510 .
